data_8106145
loop_
_publ_author_name
'Lee, See Mun'
'Tan, Yee Seng'
'Tiekink, Edward R.T.'

_publ_section_title
;
 Crystal structure of
 {N-(3-ethoxy-2-oxidobenzylidene)-4-fluorobenzohydrazonato-\k3
 O,N,O&#x2032;}dimethyltin(IV), C18H19FN2O3Sn
;
_journal_issue 2
_journal_name_full 'Zeitschrift f\"ur Kristallographie - New Crystal Structures'
_journal_page_first 335
_journal_page_last 337
_journal_paper_doi 10.1515/ncrs-2017-0417
_journal_volume 233
_journal_year 2018
_chemical_formula_moiety 'C18 H19 F N2 O3 Sn'
_chemical_formula_sum 'C18 H19 F N2 O3 Sn'
_chemical_formula_weight 449.04
_space_group_crystal_system monoclinic
_space_group_IT_number 15
_space_group_name_Hall '-C 2yc'
_space_group_name_H-M_alt 'C 1 2/c 1'
_atom_sites_solution_hydrogens geom
_audit_creation_method SHELXL-2014/7
_cell_angle_alpha 90
_cell_angle_beta 98.271(1)
_cell_angle_gamma 90
_cell_formula_units_Z 8
_cell_length_a 27.1120(3)
_cell_length_b 9.5721(1)
_cell_length_c 13.3072(1)
_cell_measurement_reflns_used 14460
_cell_measurement_temperature 100(2)
_cell_measurement_theta_max 76.0800
_cell_measurement_theta_min 3.3480
_cell_volume 3417.55(6)
_computing_cell_refinement 'CrysAlisPro [1]'
_computing_data_collection 'CrysAlisPro [1]'
_computing_data_reduction 'CrysAlisPro [1]'
_computing_molecular_graphics 'ORTEP-3 for Windows [4]'
_computing_publication_material 'SHELXL2014/7 [3]'
_computing_structure_refinement 'SHELXL2014/7 [3]'
_computing_structure_solution 'SHELXS-97 [2]'
_diffrn_ambient_temperature 100(2)
_diffrn_detector_area_resol_mean 5.2558
_diffrn_measured_fraction_theta_full 1.000
_diffrn_measured_fraction_theta_max 1.000
_diffrn_measurement_device_type 'XtaLAB Synergy, Dualflex, AtlasS2'
_diffrn_measurement_method '\w scans'
_diffrn_radiation_type CuK\a
_diffrn_radiation_wavelength 1.54178
_diffrn_reflns_av_R_equivalents 0.0207
_diffrn_reflns_av_unetI/netI 0.0123
_diffrn_reflns_Laue_measured_fraction_full 1.000
_diffrn_reflns_Laue_measured_fraction_max 1.000
_diffrn_reflns_limit_h_max 30
_diffrn_reflns_limit_h_min -32
_diffrn_reflns_limit_k_max 11
_diffrn_reflns_limit_k_min -10
_diffrn_reflns_limit_l_max 15
_diffrn_reflns_limit_l_min -15
_diffrn_reflns_number 19108
_diffrn_reflns_point_group_measured_fraction_full 1.000
_diffrn_reflns_point_group_measured_fraction_max 1.000
_diffrn_reflns_theta_full 67.055
_diffrn_reflns_theta_max 67.055
_diffrn_reflns_theta_min 3.294
_diffrn_source 'micro-focus sealed X-ray tube'
_exptl_absorpt_coefficient_mu 12.169
_exptl_absorpt_correction_T_max 0.757
_exptl_absorpt_correction_T_min 0.383
_exptl_absorpt_correction_type gaussian
_exptl_absorpt_process_details 'CrysAlisPro [1]'
_exptl_crystal_colour yellow
_exptl_crystal_density_diffrn 1.745
_exptl_crystal_description prism
_exptl_crystal_F_000 1792
_exptl_crystal_size_max 0.139
_exptl_crystal_size_mid 0.110
_exptl_crystal_size_min 0.073
_refine_diff_density_max 0.276
_refine_diff_density_min -0.445
_refine_diff_density_rms 0.052
_refine_ls_extinction_coef .
_refine_ls_extinction_method none
_refine_ls_goodness_of_fit_ref 1.042
_refine_ls_hydrogen_treatment constr
_refine_ls_matrix_type full
_refine_ls_number_parameters 257
_refine_ls_number_reflns 3054
_refine_ls_number_restraints 0
_refine_ls_restrained_S_all 1.042
_refine_ls_R_factor_all 0.0165
_refine_ls_R_factor_gt 0.0159
_refine_ls_shift/su_max 0.006
_refine_ls_shift/su_mean 0.000
_refine_ls_structure_factor_coef Fsqd
_refine_ls_weighting_details 'w=1/[\s^2^(Fo^2^)+(0.0243P)^2^+3.9591P] where P=(Fo^2^+2Fc^2^)/3'
_refine_ls_weighting_scheme calc
_refine_ls_wR_factor_gt 0.0421
_refine_ls_wR_factor_ref 0.0425
_reflns_Friedel_coverage 0.000
_reflns_Friedel_fraction_full .
_reflns_Friedel_fraction_max .
_reflns_number_gt 2973
_reflns_number_total 3054
_reflns_threshold_expression 'I > 2\s(I)'
_cod_data_source_file suppl_ncrs-2017-0417_suppl.cif
_cod_data_source_block shelx
_cod_original_sg_symbol_H-M 'C 2/c'
_cod_database_code 8106145
_shelx_shelxl_version_number 2014/7
_shelx_space_group_comment
;
The symmetry employed for this shelxl refinement is uniquely defined
by the following loop, which should always be used as a source of
symmetry information in preference to the above space-group names.
They are only intended as comments.
;
_shelx_estimated_absorpt_t_min 0.283
_shelx_estimated_absorpt_t_max 0.470

loop_
_space_group_symop_operation_xyz
'x, y, z'
'-x, y, -z+1/2'
'x+1/2, y+1/2, z'
'-x+1/2, y+1/2, -z+1/2'
'-x, -y, -z'
'x, -y, z-1/2'
'-x+1/2, -y+1/2, -z'
'x+1/2, -y+1/2, z-1/2'

loop_
_atom_site_label
_atom_site_type_symbol
_atom_site_fract_x
_atom_site_fract_y
_atom_site_fract_z
_atom_site_U_iso_or_equiv
_atom_site_adp_type
_atom_site_occupancy
_atom_site_site_symmetry_order
_atom_site_calc_flag
_atom_site_refinement_flags_posn
_atom_site_refinement_flags_adp
_atom_site_refinement_flags_occupancy
_atom_site_disorder_assembly
_atom_site_disorder_group
Sn Sn 1.03593(2) 0.18572(2) 0.54436(2) 0.01938(5) Uani 1 1 d . . . . .
F1 F 1.23392(4) 0.83093(11) 0.76403(10) 0.0307(3) Uani 1 1 d . . . . .
O1 O 0.95968(4) 0.11587(13) 0.52846(10) 0.0259(3) Uani 1 1 d . . . . .
O2 O 1.09603(5) 0.33896(13) 0.57464(10) 0.0246(3) Uani 1 1 d . . . . .
O3 O 0.87769(16) -0.0365(5) 0.5139(3) 0.0206(8) Uani 0.5 1 d . . P A 1
O3' O 0.87368(17) -0.0243(5) 0.4702(3) 0.0195(8) Uani 0.5 1 d . . P A 2
N1 N 1.00493(5) 0.37540(15) 0.60330(10) 0.0174(3) Uani 1 1 d . . . . .
N2 N 1.03850(5) 0.48275(15) 0.63577(11) 0.0184(3) Uani 1 1 d . . . . .
C1 C 0.91867(7) 0.17438(18) 0.55216(14) 0.0192(4) Uani 1 1 d . . . . .
C2 C 0.91703(7) 0.30860(18) 0.59516(13) 0.0183(4) Uani 1 1 d . . . . .
C3 C 0.87167(7) 0.3645(2) 0.61810(14) 0.0249(4) Uani 1 1 d . . . . .
H3 H 0.8713 0.4552 0.6470 0.030 Uiso 1 1 calc R U . . .
C4 C 0.82829(7) 0.2899(2) 0.59934(15) 0.0270(4) Uani 1 1 d . . . . .
H4 H 0.7980 0.3282 0.6153 0.032 Uiso 1 1 calc R U . . .
C5 C 0.82902(7) 0.1569(2) 0.55643(15) 0.0254(4) Uani 1 1 d . . . . .
H5 H 0.7989 0.1052 0.5427 0.030 Uiso 1 1 calc R U . . .
C6 C 0.87269(7) 0.0997(2) 0.53373(15) 0.0253(4) Uani 1 1 d . . . . .
C7 C 0.95958(6) 0.39878(19) 0.61917(12) 0.0184(3) Uani 1 1 d . . . . .
H7 H 0.9538 0.4854 0.6502 0.022 Uiso 1 1 calc R U . . .
C8 C 1.08356(7) 0.45227(18) 0.61761(12) 0.0181(3) Uani 1 1 d . . . . .
C9 C 1.12316(6) 0.55560(18) 0.65236(12) 0.0174(3) Uani 1 1 d . . . . .
C10 C 1.17296(7) 0.52091(19) 0.65213(14) 0.0223(4) Uani 1 1 d . . . . .
H10 H 1.1813 0.4331 0.6258 0.027 Uiso 1 1 calc R U . . .
C11 C 1.21060(7) 0.6129(2) 0.68982(15) 0.0251(4) Uani 1 1 d . . . . .
H11 H 1.2447 0.5891 0.6904 0.030 Uiso 1 1 calc R U . . .
C12 C 1.19717(7) 0.73946(19) 0.72642(14) 0.0214(4) Uani 1 1 d . . . . .
C13 C 1.14843(7) 0.77872(19) 0.72732(14) 0.0213(4) Uani 1 1 d . . . . .
H13 H 1.1405 0.8671 0.7533 0.026 Uiso 1 1 calc R U . . .
C14 C 1.11134(7) 0.68607(18) 0.68941(14) 0.0204(4) Uani 1 1 d . . . . .
H14 H 1.0774 0.7113 0.6885 0.025 Uiso 1 1 calc R U . . .
C15 C 0.83344(14) -0.1226(4) 0.5047(3) 0.0213(8) Uani 0.5 1 d . . P A 1
H15A H 0.8140 -0.0991 0.5599 0.026 Uiso 0.5 1 calc R U P A 1
H15B H 0.8433 -0.2221 0.5122 0.026 Uiso 0.5 1 calc R U P A 1
C16 C 0.80136(19) -0.1014(5) 0.4034(3) 0.0278(10) Uani 0.5 1 d . . P A 1
H16A H 0.7717 -0.1608 0.3994 0.042 Uiso 0.5 1 calc R U P A 1
H16B H 0.8204 -0.1265 0.3487 0.042 Uiso 0.5 1 calc R U P A 1
H16C H 0.7912 -0.0033 0.3962 0.042 Uiso 0.5 1 calc R U P A 1
C15' C 0.82725(16) -0.0866(4) 0.4251(3) 0.0191(8) Uani 0.5 1 d . . P A 2
H15C H 0.8332 -0.1421 0.3652 0.023 Uiso 0.5 1 calc R U P A 2
H15D H 0.8034 -0.0113 0.4010 0.023 Uiso 0.5 1 calc R U P A 2
C16' C 0.80407(16) -0.1798(4) 0.4971(3) 0.0242(8) Uani 0.5 1 d . . P A 2
H16D H 0.7729 -0.2192 0.4619 0.036 Uiso 0.5 1 calc R U P A 2
H16E H 0.7971 -0.1250 0.5556 0.036 Uiso 0.5 1 calc R U P A 2
H16F H 0.8272 -0.2557 0.5204 0.036 Uiso 0.5 1 calc R U P A 2
C17 C 1.03680(8) 0.2026(2) 0.38741(15) 0.0264(4) Uani 1 1 d . . . . .
H17A H 1.0291 0.1115 0.3553 0.040 Uiso 1 1 calc R U . . .
H17B H 1.0699 0.2330 0.3749 0.040 Uiso 1 1 calc R U . . .
H17C H 1.0118 0.2711 0.3587 0.040 Uiso 1 1 calc R U . . .
C18 C 1.06014(7) 0.0752(2) 0.67942(15) 0.0282(4) Uani 1 1 d . . . . .
H18A H 1.0601 -0.0252 0.6649 0.042 Uiso 1 1 calc R U . . .
H18B H 1.0376 0.0943 0.7291 0.042 Uiso 1 1 calc R U . . .
H18C H 1.0940 0.1050 0.7071 0.042 Uiso 1 1 calc R U . . .

loop_
_atom_site_aniso_label
_atom_site_aniso_U_11
_atom_site_aniso_U_22
_atom_site_aniso_U_33
_atom_site_aniso_U_23
_atom_site_aniso_U_13
_atom_site_aniso_U_12
Sn 0.01607(8) 0.01736(8) 0.02555(8) -0.00223(4) 0.00581(5) -0.00383(4)
F1 0.0210(6) 0.0214(6) 0.0481(7) -0.0078(5) -0.0007(5) -0.0069(4)
O1 0.0153(6) 0.0192(7) 0.0442(8) -0.0043(6) 0.0080(6) -0.0023(5)
O2 0.0192(7) 0.0199(6) 0.0361(7) -0.0088(6) 0.0090(6) -0.0046(5)
O3 0.0135(15) 0.0197(16) 0.029(2) -0.007(2) 0.0045(19) -0.0038(12)
O3' 0.0142(15) 0.0215(17) 0.023(2) -0.0076(19) 0.0023(18) -0.0026(11)
N1 0.0182(7) 0.0167(7) 0.0168(7) 0.0011(6) 0.0005(6) -0.0007(6)
N2 0.0183(7) 0.0166(7) 0.0194(7) 0.0000(6) -0.0003(6) -0.0031(6)
C1 0.0159(9) 0.0199(9) 0.0224(9) 0.0038(7) 0.0040(7) 0.0008(7)
C2 0.0166(9) 0.0242(10) 0.0139(8) 0.0017(6) 0.0011(7) -0.0010(7)
C3 0.0215(9) 0.0290(10) 0.0239(9) -0.0090(8) 0.0023(7) 0.0009(8)
C4 0.0168(9) 0.0350(11) 0.0299(10) -0.0083(8) 0.0059(8) 0.0022(8)
C5 0.0164(9) 0.0267(10) 0.0335(10) -0.0009(8) 0.0054(8) -0.0031(8)
C6 0.0195(9) 0.0173(9) 0.0399(11) -0.0010(8) 0.0074(8) -0.0008(7)
C7 0.0203(9) 0.0197(9) 0.0149(8) -0.0006(7) 0.0012(6) 0.0010(7)
C8 0.0215(9) 0.0177(8) 0.0151(8) 0.0015(7) 0.0025(6) -0.0006(7)
C9 0.0204(9) 0.0173(8) 0.0140(8) 0.0020(6) 0.0011(6) -0.0022(7)
C10 0.0228(9) 0.0167(9) 0.0281(9) -0.0019(7) 0.0064(7) -0.0007(7)
C11 0.0177(9) 0.0216(10) 0.0363(10) -0.0017(8) 0.0052(8) -0.0004(7)
C12 0.0192(9) 0.0193(9) 0.0245(9) -0.0002(7) -0.0008(7) -0.0062(7)
C13 0.0229(9) 0.0169(8) 0.0230(9) -0.0021(7) 0.0000(7) 0.0011(7)
C14 0.0165(9) 0.0225(10) 0.0214(9) -0.0004(7) -0.0003(7) 0.0010(7)
C15 0.018(2) 0.0213(19) 0.026(2) -0.0015(16) 0.0065(15) -0.0023(17)
C16 0.024(2) 0.032(2) 0.027(2) -0.0045(18) 0.002(2) -0.007(2)
C15' 0.013(2) 0.021(2) 0.022(2) -0.0053(16) -0.0004(17) 0.0000(18)
C16' 0.019(2) 0.026(2) 0.029(2) -0.0040(15) 0.0059(16) -0.0053(17)
C17 0.0297(11) 0.0235(10) 0.0280(10) -0.0060(8) 0.0107(8) -0.0077(8)
C18 0.0226(9) 0.0215(10) 0.0384(11) 0.0030(8) -0.0026(8) 0.0006(8)

loop_
_atom_type_symbol
_atom_type_description
_atom_type_scat_dispersion_real
_atom_type_scat_dispersion_imag
_atom_type_scat_source
C C 0.0181 0.0091 'International Tables Vol C Tables 4.2.6.8 and 6.1.1.4'
H H 0.0000 0.0000 'International Tables Vol C Tables 4.2.6.8 and 6.1.1.4'
N N 0.0311 0.0180 'International Tables Vol C Tables 4.2.6.8 and 6.1.1.4'
O O 0.0492 0.0322 'International Tables Vol C Tables 4.2.6.8 and 6.1.1.4'
Sn Sn 0.0259 5.4591 'International Tables Vol C Tables 4.2.6.8 and 6.1.1.4'
F F 0.0727 0.0534 'International Tables Vol C Tables 4.2.6.8 and 6.1.1.4'

loop_
_geom_angle_atom_site_label_1
_geom_angle_atom_site_label_2
_geom_angle_atom_site_label_3
_geom_angle
_geom_angle_site_symmetry_1
_geom_angle_site_symmetry_3
C17 Sn C18 147.23(8) . .
C17 Sn O1 94.25(7) . .
C18 Sn O1 96.01(6) . .
C17 Sn O2 90.99(6) . .
C18 Sn O2 92.71(6) . .
O1 Sn O2 154.91(5) . .
C17 Sn N1 110.62(7) . .
C18 Sn N1 101.48(7) . .
O1 Sn N1 83.12(5) . .
O2 Sn N1 72.09(5) . .
C1 O1 Sn 132.29(11) . .
C8 O2 Sn 114.13(11) . .
C6 O3 C15 117.7(4) . .
C15' O3' C6 119.3(4) . .
C7 N1 N2 114.39(14) . .
C7 N1 Sn 128.50(12) . .
N2 N1 Sn 116.91(10) . .
C8 N2 N1 111.19(14) . .
O1 C1 C2 124.00(17) . .
O1 C1 C6 119.35(16) . .
C2 C1 C6 116.65(17) . .
C1 C2 C3 120.77(17) . .
C1 C2 C7 124.44(17) . .
C3 C2 C7 114.79(16) . .
C4 C3 C2 121.01(18) . .
C4 C3 H3 119.5 . .
C2 C3 H3 119.5 . .
C3 C4 C5 119.19(18) . .
C3 C4 H4 120.4 . .
C5 C4 H4 120.4 . .
C6 C5 C4 121.05(18) . .
C6 C5 H5 119.5 . .
C4 C5 H5 119.5 . .
O3 C6 C5 123.0(2) . .
O3 C6 C1 114.2(2) . .
C5 C6 C1 121.34(18) . .
C5 C6 O3' 122.6(2) . .
C1 C6 O3' 114.7(2) . .
N1 C7 C2 127.50(16) . .
N1 C7 H7 116.2 . .
C2 C7 H7 116.2 . .
O2 C8 N2 125.27(16) . .
O2 C8 C9 118.25(15) . .
N2 C8 C9 116.45(15) . .
C10 C9 C14 119.10(16) . .
C10 C9 C8 119.94(16) . .
C14 C9 C8 120.90(16) . .
C11 C10 C9 120.79(17) . .
C11 C10 H10 119.6 . .
C9 C10 H10 119.6 . .
C12 C11 C10 118.01(17) . .
C12 C11 H11 121.0 . .
C10 C11 H11 121.0 . .
F1 C12 C11 118.59(16) . .
F1 C12 C13 118.21(16) . .
C11 C12 C13 123.20(17) . .
C12 C13 C14 118.13(17) . .
C12 C13 H13 120.9 . .
C14 C13 H13 120.9 . .
C13 C14 C9 120.74(17) . .
C13 C14 H14 119.6 . .
C9 C14 H14 119.6 . .
O3 C15 C16 111.3(4) . .
O3 C15 H15A 109.4 . .
C16 C15 H15A 109.4 . .
O3 C15 H15B 109.4 . .
C16 C15 H15B 109.4 . .
H15A C15 H15B 108.0 . .
C15 C16 H16A 109.5 . .
C15 C16 H16B 109.5 . .
H16A C16 H16B 109.5 . .
C15 C16 H16C 109.5 . .
H16A C16 H16C 109.5 . .
H16B C16 H16C 109.5 . .
O3' C15' C16' 113.4(4) . .
O3' C15' H15C 108.9 . .
C16' C15' H15C 108.9 . .
O3' C15' H15D 108.9 . .
C16' C15' H15D 108.9 . .
H15C C15' H15D 107.7 . .
C15' C16' H16D 109.5 . .
C15' C16' H16E 109.5 . .
H16D C16' H16E 109.5 . .
C15' C16' H16F 109.5 . .
H16D C16' H16F 109.5 . .
H16E C16' H16F 109.5 . .
Sn C17 H17A 109.5 . .
Sn C17 H17B 109.5 . .
H17A C17 H17B 109.5 . .
Sn C17 H17C 109.5 . .
H17A C17 H17C 109.5 . .
H17B C17 H17C 109.5 . .
Sn C18 H18A 109.5 . .
Sn C18 H18B 109.5 . .
H18A C18 H18B 109.5 . .
Sn C18 H18C 109.5 . .
H18A C18 H18C 109.5 . .
H18B C18 H18C 109.5 . .

loop_
_geom_bond_atom_site_label_1
_geom_bond_atom_site_label_2
_geom_bond_distance
_geom_bond_site_symmetry_2
Sn C17 2.098(2) .
Sn C18 2.1074(19) .
Sn O1 2.1541(12) .
Sn O2 2.1863(13) .
Sn N1 2.1927(15) .
F1 C12 1.366(2) .
O1 C1 1.323(2) .
O2 C8 1.293(2) .
O3 C6 1.341(5) .
O3 C15 1.446(6) .
O3' C15' 1.443(6) .
O3' C6 1.460(5) .
N1 C7 1.296(2) .
N1 N2 1.399(2) .
N2 C8 1.312(2) .
C1 C2 1.410(2) .
C1 C6 1.427(3) .
C2 C3 1.414(3) .
C2 C7 1.439(2) .
C3 C4 1.368(3) .
C3 H3 0.9500 .
C4 C5 1.397(3) .
C4 H4 0.9500 .
C5 C6 1.377(3) .
C5 H5 0.9500 .
C7 H7 0.9500 .
C8 C9 1.484(2) .
C9 C10 1.391(2) .
C9 C14 1.397(2) .
C10 C11 1.386(3) .
C10 H10 0.9500 .
C11 C12 1.374(3) .
C11 H11 0.9500 .
C12 C13 1.376(3) .
C13 C14 1.381(3) .
C13 H13 0.9500 .
C14 H14 0.9500 .
C15 C16 1.509(6) .
C15 H15A 0.9900 .
C15 H15B 0.9900 .
C16 H16A 0.9800 .
C16 H16B 0.9800 .
C16 H16C 0.9800 .
C15' C16' 1.510(6) .
C15' H15C 0.9900 .
C15' H15D 0.9900 .
C16' H16D 0.9800 .
C16' H16E 0.9800 .
C16' H16F 0.9800 .
C17 H17A 0.9800 .
C17 H17B 0.9800 .
C17 H17C 0.9800 .
C18 H18A 0.9800 .
C18 H18B 0.9800 .
C18 H18C 0.9800 .

loop_
_geom_torsion_atom_site_label_1
_geom_torsion_atom_site_label_2
_geom_torsion_atom_site_label_3
_geom_torsion_atom_site_label_4
_geom_torsion
_geom_torsion_site_symmetry_1
_geom_torsion_site_symmetry_2
_geom_torsion_site_symmetry_3
_geom_torsion_site_symmetry_4
C7 N1 N2 C8 179.90(14) . . . .
Sn N1 N2 C8 4.54(17) . . . .
Sn O1 C1 C2 1.3(3) . . . .
Sn O1 C1 C6 -178.85(13) . . . .
O1 C1 C2 C3 179.75(17) . . . .
C6 C1 C2 C3 -0.1(3) . . . .
O1 C1 C2 C7 -0.3(3) . . . .
C6 C1 C2 C7 179.86(17) . . . .
C1 C2 C3 C4 0.1(3) . . . .
C7 C2 C3 C4 -179.90(17) . . . .
C2 C3 C4 C5 -0.3(3) . . . .
C3 C4 C5 C6 0.6(3) . . . .
C15 O3 C6 C5 7.4(4) . . . .
C15 O3 C6 C1 173.8(3) . . . .
C4 C5 C6 O3 164.9(3) . . . .
C4 C5 C6 C1 -0.7(3) . . . .
C4 C5 C6 O3' -166.8(2) . . . .
O1 C1 C6 O3 13.8(3) . . . .
C2 C1 C6 O3 -166.3(2) . . . .
O1 C1 C6 C5 -179.47(18) . . . .
C2 C1 C6 C5 0.4(3) . . . .
O1 C1 C6 O3' -12.3(3) . . . .
C2 C1 C6 O3' 167.6(2) . . . .
C15' O3' C6 C5 3.0(5) . . . .
C15' O3' C6 C1 -164.0(3) . . . .
N2 N1 C7 C2 -179.49(16) . . . .
Sn N1 C7 C2 -4.8(3) . . . .
C1 C2 C7 N1 2.2(3) . . . .
C3 C2 C7 N1 -177.79(17) . . . .
Sn O2 C8 N2 -5.2(2) . . . .
Sn O2 C8 C9 172.90(11) . . . .
N1 N2 C8 O2 0.5(2) . . . .
N1 N2 C8 C9 -177.63(13) . . . .
O2 C8 C9 C10 -9.4(2) . . . .
N2 C8 C9 C10 168.87(16) . . . .
O2 C8 C9 C14 173.17(16) . . . .
N2 C8 C9 C14 -8.5(2) . . . .
C14 C9 C10 C11 1.2(3) . . . .
C8 C9 C10 C11 -176.20(17) . . . .
C9 C10 C11 C12 -0.6(3) . . . .
C10 C11 C12 F1 179.84(16) . . . .
C10 C11 C12 C13 0.0(3) . . . .
F1 C12 C13 C14 -179.91(16) . . . .
C11 C12 C13 C14 -0.1(3) . . . .
C12 C13 C14 C9 0.7(3) . . . .
C10 C9 C14 C13 -1.3(3) . . . .
C8 C9 C14 C13 176.10(16) . . . .
C6 O3 C15 C16 77.0(4) . . . .
C6 O3' C15' C16' -81.0(4) . . . .
